data_7231455
loop_
_publ_author_name
'Li, Yuting'
'Zhu, Yan'
'Tu, Guangliang'
'Zhang, Jingyu'
'Zhao, Yingsheng'

_publ_section_title
;
 Silver-catalyzed direct benzylation of acetanilide: a highly efficient
 approach to unsymmetrical triarylmethanes
;
_journal_issue 53
_journal_name_full 'RSC Advances'
_journal_page_first 30374
_journal_paper_doi 10.1039/C8RA06780E
_journal_volume 8
_journal_year 2018
_chemical_formula_moiety 'C21 H18 Br N O'
_chemical_formula_sum 'C21 H18 Br N O'
_chemical_formula_weight 380.27
_chemical_name_systematic
;
 ?
;
_space_group_crystal_system monoclinic
_space_group_IT_number 14
_space_group_name_Hall '-P 2yn'
_space_group_name_H-M_alt 'P 1 21/n 1'
_symmetry_space_group_name_Hall '-P 2yn'
_symmetry_space_group_name_H-M 'P 1 21/n 1'
_atom_sites_solution_hydrogens geom
_audit_creation_method SHELXL-2014
_audit_update_record
;
2018-05-09 deposited with the CCDC.
2018-08-13 downloaded from the CCDC.
;
_cell_angle_alpha 90
_cell_angle_beta 114.621(2)
_cell_angle_gamma 90
_cell_formula_units_Z 12
_cell_length_a 11.3526(6)
_cell_length_b 38.9014(18)
_cell_length_c 13.5468(7)
_cell_measurement_reflns_used 9126
_cell_measurement_temperature 120(2)
_cell_measurement_theta_max 25.38
_cell_measurement_theta_min 2.23
_cell_volume 5438.8(5)
_computing_cell_refinement CrystalClear
_computing_data_collection CrystalClear
_computing_data_reduction CrystalStructure
_computing_molecular_graphics 'Bruker SHELXTL'
_computing_publication_material 'Bruker SHELXTL'
_computing_structure_refinement 'SHELXL-2014 (Sheldrick, 2014)'
_computing_structure_solution 'SHELXS-97 (Sheldrick, 1990)'
_diffrn_ambient_temperature 120(2)
_diffrn_measured_fraction_theta_full 0.999
_diffrn_measured_fraction_theta_max 0.999
_diffrn_measurement_device_type 'Rigaku Saturn'
_diffrn_measurement_method \w
_diffrn_radiation_type MoK\a
_diffrn_radiation_wavelength 0.71073
_diffrn_reflns_av_R_equivalents 0.0739
_diffrn_reflns_av_unetI/netI 0.0320
_diffrn_reflns_Laue_measured_fraction_full 0.999
_diffrn_reflns_Laue_measured_fraction_max 0.999
_diffrn_reflns_limit_h_max 13
_diffrn_reflns_limit_h_min -13
_diffrn_reflns_limit_k_max 46
_diffrn_reflns_limit_k_min -46
_diffrn_reflns_limit_l_max 16
_diffrn_reflns_limit_l_min -16
_diffrn_reflns_number 124077
_diffrn_reflns_point_group_measured_fraction_full 0.999
_diffrn_reflns_point_group_measured_fraction_max 0.999
_diffrn_reflns_theta_full 25.242
_diffrn_reflns_theta_max 25.350
_diffrn_reflns_theta_min 2.237
_diffrn_source 'fine-focus sealed tube'
_exptl_absorpt_coefficient_mu 2.274
_exptl_absorpt_correction_T_max 0.635
_exptl_absorpt_correction_T_min 0.572
_exptl_absorpt_correction_type multi-scan
_exptl_absorpt_process_details 'Jacobson, R. (1998) Private communication'
_exptl_crystal_colour colourless
_exptl_crystal_density_diffrn 1.393
_exptl_crystal_density_method 'not measured'
_exptl_crystal_description block
_exptl_crystal_F_000 2328
_exptl_crystal_size_max 0.250
_exptl_crystal_size_mid 0.230
_exptl_crystal_size_min 0.200
_refine_diff_density_max 0.669
_refine_diff_density_min -0.751
_refine_diff_density_rms 0.054
_refine_ls_extinction_method none
_refine_ls_goodness_of_fit_ref 1.021
_refine_ls_hydrogen_treatment constr
_refine_ls_matrix_type full
_refine_ls_number_parameters 649
_refine_ls_number_reflns 9951
_refine_ls_number_restraints 0
_refine_ls_restrained_S_all 1.021
_refine_ls_R_factor_all 0.0489
_refine_ls_R_factor_gt 0.0357
_refine_ls_shift/su_max 0.001
_refine_ls_shift/su_mean 0.000
_refine_ls_structure_factor_coef Fsqd
_refine_ls_weighting_details 'w=1/[\s^2^(Fo^2^)+(0.0297P)^2^+4.7081P] where P=(Fo^2^+2Fc^2^)/3'
_refine_ls_weighting_scheme calc
_refine_ls_wR_factor_gt 0.0770
_refine_ls_wR_factor_ref 0.0809
_reflns_Friedel_coverage 0.000
_reflns_number_gt 8214
_reflns_number_total 9951
_reflns_threshold_expression 'I > 2\s(I)'
_cod_data_source_file c8ra06780e2.cif
_cod_data_source_block 1_CCDC3
_cod_database_code 7231455
_shelx_space_group_comment
;
The symmetry employed for this shelxl refinement is uniquely defined
by the following loop, which should always be used as a source of
symmetry information in preference to the above space-group names.
They are only intended as comments.
;
_shelx_estimated_absorpt_t_min 0.600
_shelx_estimated_absorpt_t_max 0.659
_shelxl_version_number 2014-3

loop_
_space_group_symop_operation_xyz
'x, y, z'
'-x+1/2, y+1/2, -z+1/2'
'-x, -y, -z'
'x-1/2, -y-1/2, z-1/2'

loop_
_atom_site_label
_atom_site_type_symbol
_atom_site_fract_x
_atom_site_fract_y
_atom_site_fract_z
_atom_site_U_iso_or_equiv
_atom_site_adp_type
_atom_site_occupancy
_atom_site_site_symmetry_order
_atom_site_calc_flag
_atom_site_refinement_flags_posn
_atom_site_refinement_flags_adp
Br1 Br -0.36766(2) 0.03325(2) 0.51959(3) 0.04317(9) Uani 1 1 d . .
Br2 Br -0.24990(3) 0.32578(2) 0.84701(3) 0.06135(12) Uani 1 1 d . .
Br3 Br 0.64413(3) -0.01748(2) 0.79194(3) 0.05425(10) Uani 1 1 d . .
N1 N 0.08626(17) 0.13281(4) 0.65789(15) 0.0203(4) Uani 1 1 d . .
H1A H 0.1575 0.1271 0.7146 0.024 Uiso 1 1 calc R U
N2 N 0.27540(18) 0.35050(5) 0.84455(15) 0.0246(4) Uani 1 1 d . .
H2A H 0.3398 0.3455 0.9072 0.030 Uiso 1 1 calc R U
N3 N 0.51922(17) 0.11171(5) 0.98029(15) 0.0223(4) Uani 1 1 d . .
H3B H 0.5754 0.1194 1.0434 0.027 Uiso 1 1 calc R U
O1 O -0.00634(16) 0.17458(4) 0.53152(14) 0.0335(4) Uani 1 1 d . .
O2 O 0.22522(18) 0.37238(5) 0.67721(14) 0.0404(5) Uani 1 1 d . .
O3 O 0.32420(15) 0.11927(4) 0.84109(13) 0.0301(4) Uani 1 1 d . .
C1 C 0.0040(2) 0.07393(5) 0.63209(17) 0.0194(5) Uani 1 1 d . .
C2 C -0.0195(2) 0.10953(6) 0.62742(17) 0.0193(5) Uani 1 1 d . .
C3 C -0.1459(2) 0.12179(6) 0.59467(18) 0.0227(5) Uani 1 1 d . .
H3A H -0.1610 0.1458 0.5940 0.027 Uiso 1 1 calc R U
C4 C -0.2495(2) 0.09921(6) 0.56314(18) 0.0250(5) Uani 1 1 d . .
H4A H -0.3355 0.1076 0.5398 0.030 Uiso 1 1 calc R U
C5 C -0.2262(2) 0.06444(6) 0.56605(18) 0.0249(5) Uani 1 1 d . .
C6 C -0.1015(2) 0.05173(6) 0.60137(18) 0.0237(5) Uani 1 1 d . .
H6A H -0.0877 0.0276 0.6047 0.028 Uiso 1 1 calc R U
C7 C 0.1617(2) 0.02362(5) 0.71073(18) 0.0204(5) Uani 1 1 d . .
C8 C 0.1415(2) 0.01698(6) 0.80348(19) 0.0269(5) Uani 1 1 d . .
H8A H 0.1089 0.0346 0.8337 0.032 Uiso 1 1 calc R U
C9 C 0.1686(2) -0.01520(6) 0.8522(2) 0.0325(6) Uani 1 1 d . .
H9A H 0.1551 -0.0193 0.9159 0.039 Uiso 1 1 calc R U
C10 C 0.2151(2) -0.04129(6) 0.8087(2) 0.0314(6) Uani 1 1 d . .
H10A H 0.2337 -0.0633 0.8421 0.038 Uiso 1 1 calc R U
C11 C 0.2343(2) -0.03499(6) 0.7163(2) 0.0296(6) Uani 1 1 d . .
H11A H 0.2657 -0.0528 0.6858 0.036 Uiso 1 1 calc R U
C12 C 0.2080(2) -0.00276(6) 0.66730(19) 0.0241(5) Uani 1 1 d . .
H12A H 0.2218 0.0013 0.6037 0.029 Uiso 1 1 calc R U
C13 C 0.1822(2) 0.06434(5) 0.57196(18) 0.0200(5) Uani 1 1 d . .
C14 C 0.3021(2) 0.07827(6) 0.5915(2) 0.0275(5) Uani 1 1 d . .
H14A H 0.3555 0.0868 0.6617 0.033 Uiso 1 1 calc R U
C15 C 0.3446(2) 0.07981(7) 0.5096(2) 0.0344(6) Uani 1 1 d . .
H15A H 0.4267 0.0896 0.5237 0.041 Uiso 1 1 calc R U
C16 C 0.2684(2) 0.06716(6) 0.4074(2) 0.0300(6) Uani 1 1 d . .
H16A H 0.2987 0.0678 0.3518 0.036 Uiso 1 1 calc R U
C17 C 0.1481(2) 0.05357(6) 0.3867(2) 0.0286(5) Uani 1 1 d . .
H17A H 0.0950 0.0450 0.3165 0.034 Uiso 1 1 calc R U
C18 C 0.1049(2) 0.05247(6) 0.46811(18) 0.0241(5) Uani 1 1 d . .
H18A H 0.0213 0.0435 0.4529 0.029 Uiso 1 1 calc R U
C19 C 0.1415(2) 0.06029(5) 0.66477(18) 0.0189(5) Uani 1 1 d . .
H19A H 0.2000 0.0755 0.7247 0.023 Uiso 1 1 calc R U
C20 C 0.2163(2) 0.18113(6) 0.6526(2) 0.0292(6) Uani 1 1 d . .
H20A H 0.2794 0.1679 0.7132 0.044 Uiso 1 1 calc R U
H20B H 0.2472 0.1834 0.5953 0.044 Uiso 1 1 calc R U
H20C H 0.2059 0.2040 0.6783 0.044 Uiso 1 1 calc R U
C21 C 0.0881(2) 0.16277(6) 0.60834(18) 0.0237(5) Uani 1 1 d . .
C22 C 0.1483(2) 0.34417(6) 0.83528(18) 0.0267(5) Uani 1 1 d . .
C23 C 0.0567(2) 0.37024(7) 0.8048(2) 0.0348(6) Uani 1 1 d . .
H23A H 0.0767 0.3920 0.7841 0.042 Uiso 1 1 calc R U
C24 C -0.0639(3) 0.36458(7) 0.8045(2) 0.0418(7) Uani 1 1 d . .
H24A H -0.1274 0.3823 0.7829 0.050 Uiso 1 1 calc R U
C25 C -0.0901(2) 0.33300(8) 0.8359(2) 0.0382(7) Uani 1 1 d . .
C26 C -0.0019(2) 0.30613(7) 0.8624(2) 0.0328(6) Uani 1 1 d . .
H26A H -0.0235 0.2843 0.8818 0.039 Uiso 1 1 calc R U
C27 C 0.1183(2) 0.31124(6) 0.86048(18) 0.0254(5) Uani 1 1 d . .
C28 C 0.1767(2) 0.24967(6) 0.9223(2) 0.0299(6) Uani 1 1 d . .
C29 C 0.2190(3) 0.24416(7) 1.0329(2) 0.0399(7) Uani 1 1 d . .
H29A H 0.2776 0.2599 1.0829 0.048 Uiso 1 1 calc R U
C30 C 0.1764(3) 0.21567(8) 1.0714(3) 0.0514(8) Uani 1 1 d . .
H30A H 0.2056 0.2123 1.1474 0.062 Uiso 1 1 calc R U
C31 C 0.0926(3) 0.19252(8) 1.0003(3) 0.0504(8) Uani 1 1 d . .
H31A H 0.0632 0.1733 1.0269 0.061 Uiso 1 1 calc R U
C32 C 0.0511(3) 0.19729(7) 0.8901(3) 0.0459(7) Uani 1 1 d . .
H32A H -0.0063 0.1812 0.8406 0.055 Uiso 1 1 calc R U
C33 C 0.0930(3) 0.22564(7) 0.8512(2) 0.0373(6) Uani 1 1 d . .
H33A H 0.0643 0.2287 0.7751 0.045 Uiso 1 1 calc R U
C34 C 0.2499(2) 0.27658(5) 0.7857(2) 0.0248(5) Uani 1 1 d . .
C35 C 0.3779(2) 0.27015(6) 0.8029(2) 0.0345(6) Uani 1 1 d . .
H35A H 0.4430 0.2686 0.8750 0.041 Uiso 1 1 calc R U
C36 C 0.4115(3) 0.26597(7) 0.7166(3) 0.0430(7) Uani 1 1 d . .
H36A H 0.4992 0.2617 0.7298 0.052 Uiso 1 1 calc R U
C37 C 0.3185(3) 0.26795(7) 0.6116(3) 0.0432(7) Uani 1 1 d . .
H37A H 0.3418 0.2651 0.5524 0.052 Uiso 1 1 calc R U
C38 C 0.1911(3) 0.27412(6) 0.5927(2) 0.0384(7) Uani 1 1 d . .
H38A H 0.1266 0.2754 0.5203 0.046 Uiso 1 1 calc R U
C39 C 0.1571(2) 0.27845(6) 0.6793(2) 0.0288(6) Uani 1 1 d . .
H39A H 0.0693 0.2828 0.6656 0.035 Uiso 1 1 calc R U
C40 C 0.2174(2) 0.28222(6) 0.88299(19) 0.0254(5) Uani 1 1 d . .
H40A H 0.2990 0.2903 0.9439 0.031 Uiso 1 1 calc R U
C41 C 0.4489(3) 0.36605(8) 0.7955(2) 0.0427(7) Uani 1 1 d . .
H41A H 0.4978 0.3577 0.8697 0.064 Uiso 1 1 calc R U
H41B H 0.4704 0.3521 0.7449 0.064 Uiso 1 1 calc R U
H41C H 0.4716 0.3901 0.7907 0.064 Uiso 1 1 calc R U
C42 C 0.3066(2) 0.36338(6) 0.7665(2) 0.0299(6) Uani 1 1 d . .
C43 C 0.5507(2) 0.08149(6) 0.93645(17) 0.0215(5) Uani 1 1 d . .
C44 C 0.4745(2) 0.05244(6) 0.92094(19) 0.0268(5) Uani 1 1 d . .
H44A H 0.4027 0.0530 0.9397 0.032 Uiso 1 1 calc R U
C45 C 0.5016(2) 0.02273(6) 0.87860(19) 0.0295(6) Uani 1 1 d . .
H45A H 0.4497 0.0027 0.8682 0.035 Uiso 1 1 calc R U
C46 C 0.6063(2) 0.02292(6) 0.8517(2) 0.0308(6) Uani 1 1 d . .
C47 C 0.6845(2) 0.05150(6) 0.86766(19) 0.0268(5) Uani 1 1 d . .
H47A H 0.7562 0.0507 0.8488 0.032 Uiso 1 1 calc R U
C48 C 0.6582(2) 0.08133(6) 0.91126(17) 0.0218(5) Uani 1 1 d . .
C49 C 0.6857(2) 0.13996(6) 0.83977(19) 0.0236(5) Uani 1 1 d . .
C50 C 0.6007(2) 0.13174(6) 0.73444(19) 0.0273(5) Uani 1 1 d . .
H50A H 0.5735 0.1086 0.7166 0.033 Uiso 1 1 calc R U
C51 C 0.5548(2) 0.15700(6) 0.6543(2) 0.0320(6) Uani 1 1 d . .
H51A H 0.4958 0.1510 0.5827 0.038 Uiso 1 1 calc R U
C52 C 0.5940(3) 0.19035(7) 0.6782(2) 0.0407(7) Uani 1 1 d . .
H52A H 0.5624 0.2075 0.6234 0.049 Uiso 1 1 calc R U
C53 C 0.6798(3) 0.19895(7) 0.7823(3) 0.0550(9) Uani 1 1 d . .
H53A H 0.7084 0.2220 0.7989 0.066 Uiso 1 1 calc R U
C54 C 0.7242(3) 0.17415(6) 0.8624(2) 0.0423(7) Uani 1 1 d . .
H54A H 0.7818 0.1805 0.9341 0.051 Uiso 1 1 calc R U
C55 C 0.8838(2) 0.10489(6) 0.95582(18) 0.0221(5) Uani 1 1 d . .
C56 C 0.9626(2) 0.09311(7) 1.0590(2) 0.0350(6) Uani 1 1 d . .
H56A H 0.9272 0.0903 1.1109 0.042 Uiso 1 1 calc R U
C57 C 1.0917(3) 0.08539(8) 1.0879(2) 0.0424(7) Uani 1 1 d . .
H57A H 1.1437 0.0771 1.1588 0.051 Uiso 1 1 calc R U
C58 C 1.1450(2) 0.08971(7) 1.0140(2) 0.0345(6) Uani 1 1 d . .
H58A H 1.2339 0.0847 1.0337 0.041 Uiso 1 1 calc R U
C59 C 1.0679(2) 0.10136(6) 0.9115(2) 0.0284(5) Uani 1 1 d . .
H59A H 1.1040 0.1045 0.8602 0.034 Uiso 1 1 calc R U
C60 C 0.9377(2) 0.10864(6) 0.88185(19) 0.0256(5) Uani 1 1 d . .
H60A H 0.8853 0.1162 0.8102 0.031 Uiso 1 1 calc R U
C61 C 0.7424(2) 0.11348(6) 0.93029(18) 0.0221(5) Uani 1 1 d . .
H61A H 0.7432 0.1246 0.9971 0.027 Uiso 1 1 calc R U
C62 C 0.3915(2) 0.16010(7) 0.9867(2) 0.0396(7) Uani 1 1 d . .
H62A H 0.4685 0.1631 1.0550 0.059 Uiso 1 1 calc R U
H62B H 0.3806 0.1803 0.9406 0.059 Uiso 1 1 calc R U
H62C H 0.3149 0.1574 1.0019 0.059 Uiso 1 1 calc R U
C63 C 0.4077(2) 0.12871(6) 0.92918(19) 0.0238(5) Uani 1 1 d . .

loop_
_atom_site_aniso_label
_atom_site_aniso_U_11
_atom_site_aniso_U_22
_atom_site_aniso_U_33
_atom_site_aniso_U_23
_atom_site_aniso_U_13
_atom_site_aniso_U_12
Br1 0.01886(13) 0.04454(16) 0.0638(2) -0.00447(14) 0.01495(13) -0.00913(11)
Br2 0.02453(15) 0.1022(3) 0.0584(2) -0.03851(19) 0.01840(14) -0.00064(15)
Br3 0.0619(2) 0.03128(15) 0.0685(2) -0.01334(14) 0.02610(18) 0.00592(14)
N1 0.0159(9) 0.0210(9) 0.0189(10) 0.0031(8) 0.0022(8) 0.0017(7)
N2 0.0214(10) 0.0251(10) 0.0182(10) -0.0012(8) -0.0009(8) 0.0027(8)
N3 0.0149(9) 0.0309(10) 0.0180(10) -0.0053(8) 0.0036(8) -0.0011(8)
O1 0.0291(9) 0.0272(9) 0.0272(10) 0.0075(7) -0.0052(8) -0.0038(7)
O2 0.0353(10) 0.0453(11) 0.0267(10) 0.0109(8) -0.0007(8) 0.0021(9)
O3 0.0204(9) 0.0319(9) 0.0266(9) -0.0030(7) -0.0016(7) 0.0010(7)
C1 0.0190(11) 0.0223(11) 0.0166(11) 0.0021(9) 0.0071(9) 0.0004(9)
C2 0.0173(11) 0.0256(11) 0.0133(11) 0.0025(9) 0.0046(9) 0.0001(9)
C3 0.0219(12) 0.0268(12) 0.0194(12) 0.0029(9) 0.0085(10) 0.0036(10)
C4 0.0158(11) 0.0386(14) 0.0208(12) 0.0055(10) 0.0079(10) 0.0038(10)
C5 0.0165(11) 0.0359(13) 0.0211(12) 0.0009(10) 0.0067(10) -0.0056(10)
C6 0.0209(12) 0.0247(12) 0.0239(13) 0.0001(10) 0.0076(10) -0.0011(9)
C7 0.0129(10) 0.0207(11) 0.0208(12) 0.0009(9) 0.0003(9) -0.0027(8)
C8 0.0257(13) 0.0264(12) 0.0249(13) -0.0013(10) 0.0069(11) -0.0016(10)
C9 0.0334(14) 0.0347(14) 0.0240(13) 0.0061(11) 0.0064(11) -0.0074(11)
C10 0.0256(13) 0.0249(12) 0.0318(14) 0.0083(11) 0.0001(11) -0.0042(10)
C11 0.0242(13) 0.0212(12) 0.0344(15) 0.0009(10) 0.0034(11) 0.0007(10)
C12 0.0192(11) 0.0235(12) 0.0239(13) 0.0005(10) 0.0032(10) -0.0001(9)
C13 0.0193(11) 0.0149(10) 0.0244(12) 0.0026(9) 0.0076(10) 0.0036(9)
C14 0.0220(12) 0.0305(13) 0.0302(14) -0.0084(11) 0.0112(11) -0.0055(10)
C15 0.0290(14) 0.0371(14) 0.0436(16) -0.0113(12) 0.0216(13) -0.0105(11)
C16 0.0355(14) 0.0291(13) 0.0330(14) 0.0005(11) 0.0217(12) -0.0017(11)
C17 0.0312(13) 0.0294(13) 0.0218(13) 0.0013(10) 0.0077(11) -0.0001(10)
C18 0.0191(12) 0.0275(12) 0.0206(12) 0.0028(10) 0.0030(10) -0.0038(9)
C19 0.0149(11) 0.0176(10) 0.0191(11) 0.0006(9) 0.0021(9) -0.0021(8)
C20 0.0269(13) 0.0233(12) 0.0309(14) 0.0027(10) 0.0056(11) -0.0037(10)
C21 0.0260(12) 0.0203(11) 0.0207(12) -0.0030(9) 0.0057(10) -0.0003(9)
C22 0.0194(12) 0.0345(13) 0.0189(12) -0.0096(10) 0.0006(10) 0.0043(10)
C23 0.0311(14) 0.0336(14) 0.0282(14) -0.0094(11) 0.0010(11) 0.0101(11)
C24 0.0278(14) 0.0470(17) 0.0356(16) -0.0177(13) -0.0017(12) 0.0168(12)
C25 0.0185(12) 0.0597(19) 0.0314(15) -0.0227(13) 0.0055(11) 0.0025(12)
C26 0.0259(13) 0.0421(15) 0.0285(14) -0.0126(11) 0.0095(11) -0.0007(11)
C27 0.0203(12) 0.0324(13) 0.0192(12) -0.0063(10) 0.0038(10) 0.0027(10)
C28 0.0309(14) 0.0295(13) 0.0328(14) 0.0041(11) 0.0168(12) 0.0062(11)
C29 0.0453(17) 0.0425(16) 0.0351(16) 0.0040(12) 0.0199(14) 0.0078(13)
C30 0.066(2) 0.0559(19) 0.0452(19) 0.0201(16) 0.0355(17) 0.0199(17)
C31 0.057(2) 0.0418(17) 0.071(2) 0.0165(16) 0.0443(19) 0.0077(15)
C32 0.0450(17) 0.0380(16) 0.061(2) 0.0040(14) 0.0288(16) -0.0039(13)
C33 0.0375(15) 0.0360(14) 0.0408(16) 0.0028(12) 0.0186(13) -0.0023(12)
C34 0.0285(13) 0.0167(11) 0.0321(14) -0.0006(10) 0.0155(11) 0.0024(9)
C35 0.0289(14) 0.0293(13) 0.0464(17) -0.0044(12) 0.0170(13) 0.0035(11)
C36 0.0367(16) 0.0350(15) 0.070(2) -0.0062(14) 0.0354(16) 0.0020(12)
C37 0.068(2) 0.0278(14) 0.055(2) 0.0008(13) 0.0470(18) 0.0034(13)
C38 0.0583(19) 0.0283(13) 0.0320(15) 0.0031(11) 0.0223(14) 0.0074(13)
C39 0.0346(14) 0.0229(12) 0.0297(14) 0.0023(10) 0.0141(12) 0.0058(10)
C40 0.0219(12) 0.0267(12) 0.0244(13) -0.0015(10) 0.0064(10) 0.0012(10)
C41 0.0321(15) 0.0500(17) 0.0402(17) 0.0143(13) 0.0092(13) -0.0016(13)
C42 0.0308(14) 0.0239(12) 0.0267(14) 0.0005(10) 0.0037(11) 0.0011(10)
C43 0.0159(11) 0.0273(12) 0.0151(11) 0.0021(9) 0.0004(9) 0.0022(9)
C44 0.0182(12) 0.0343(13) 0.0231(13) 0.0024(10) 0.0039(10) -0.0021(10)
C45 0.0262(13) 0.0256(12) 0.0268(13) 0.0046(10) 0.0012(11) -0.0022(10)
C46 0.0311(14) 0.0234(12) 0.0284(14) -0.0003(10) 0.0029(11) 0.0065(10)
C47 0.0239(12) 0.0317(13) 0.0225(13) 0.0006(10) 0.0075(10) 0.0037(10)
C48 0.0188(11) 0.0271(12) 0.0159(11) 0.0022(9) 0.0038(9) 0.0009(9)
C49 0.0168(11) 0.0270(12) 0.0289(13) -0.0004(10) 0.0113(10) 0.0023(9)
C50 0.0267(13) 0.0266(12) 0.0282(14) 0.0000(10) 0.0110(11) -0.0023(10)
C51 0.0318(14) 0.0340(14) 0.0280(14) 0.0031(11) 0.0101(11) 0.0033(11)
C52 0.0397(16) 0.0323(14) 0.0474(18) 0.0135(13) 0.0154(14) 0.0123(12)
C53 0.056(2) 0.0227(14) 0.065(2) 0.0018(14) 0.0041(17) 0.0032(13)
C54 0.0402(16) 0.0267(13) 0.0437(17) -0.0073(12) 0.0013(13) 0.0044(12)
C55 0.0186(11) 0.0253(12) 0.0216(12) -0.0005(9) 0.0074(10) -0.0012(9)
C56 0.0252(13) 0.0576(17) 0.0235(13) 0.0100(12) 0.0116(11) 0.0015(12)
C57 0.0281(14) 0.068(2) 0.0266(15) 0.0178(13) 0.0067(12) 0.0091(13)
C58 0.0196(13) 0.0460(16) 0.0366(15) 0.0059(12) 0.0104(12) 0.0050(11)
C59 0.0258(13) 0.0354(14) 0.0276(14) 0.0022(11) 0.0149(11) 0.0013(10)
C60 0.0246(12) 0.0316(13) 0.0199(12) 0.0034(10) 0.0087(10) 0.0032(10)
C61 0.0186(11) 0.0287(12) 0.0185(12) -0.0036(9) 0.0071(10) -0.0024(9)
C62 0.0252(14) 0.0412(15) 0.0464(17) -0.0131(13) 0.0090(13) 0.0033(12)
C63 0.0172(11) 0.0286(12) 0.0254(13) -0.0003(10) 0.0087(10) -0.0020(9)

loop_
_atom_type_symbol
_atom_type_description
_atom_type_scat_dispersion_real
_atom_type_scat_dispersion_imag
_atom_type_scat_source
C C 0.0033 0.0016 'International Tables Vol C Tables 4.2.6.8 and 6.1.1.4'
H H 0.0000 0.0000 'International Tables Vol C Tables 4.2.6.8 and 6.1.1.4'
N N 0.0061 0.0033 'International Tables Vol C Tables 4.2.6.8 and 6.1.1.4'
O O 0.0106 0.0060 'International Tables Vol C Tables 4.2.6.8 and 6.1.1.4'
Br Br -0.2901 2.4595 'International Tables Vol C Tables 4.2.6.8 and 6.1.1.4'

loop_
_geom_angle_atom_site_label_1
_geom_angle_atom_site_label_2
_geom_angle_atom_site_label_3
_geom_angle
C21 N1 C2 126.33(18)
C21 N1 H1A 116.8
C2 N1 H1A 116.8
C42 N2 C22 126.0(2)
C42 N2 H2A 117.0
C22 N2 H2A 117.0
C63 N3 C43 122.60(19)
C63 N3 H3B 118.7
C43 N3 H3B 118.7
C6 C1 C2 118.2(2)
C6 C1 C19 121.25(19)
C2 C1 C19 120.44(19)
C3 C2 C1 120.1(2)
C3 C2 N1 120.42(19)
C1 C2 N1 119.49(19)
C4 C3 C2 120.6(2)
C4 C3 H3A 119.7
C2 C3 H3A 119.7
C5 C4 C3 119.1(2)
C5 C4 H4A 120.4
C3 C4 H4A 120.4
C4 C5 C6 121.2(2)
C4 C5 Br1 119.54(17)
C6 C5 Br1 119.25(18)
C5 C6 C1 120.7(2)
C5 C6 H6A 119.6
C1 C6 H6A 119.6
C12 C7 C8 118.6(2)
C12 C7 C19 122.2(2)
C8 C7 C19 119.1(2)
C9 C8 C7 120.6(2)
C9 C8 H8A 119.7
C7 C8 H8A 119.7
C10 C9 C8 120.4(2)
C10 C9 H9A 119.8
C8 C9 H9A 119.8
C11 C10 C9 119.3(2)
C11 C10 H10A 120.4
C9 C10 H10A 120.4
C10 C11 C12 120.6(2)
C10 C11 H11A 119.7
C12 C11 H11A 119.7
C7 C12 C11 120.5(2)
C7 C12 H12A 119.8
C11 C12 H12A 119.8
C14 C13 C18 118.6(2)
C14 C13 C19 119.8(2)
C18 C13 C19 121.48(19)
C13 C14 C15 120.5(2)
C13 C14 H14A 119.8
C15 C14 H14A 119.8
C16 C15 C14 120.4(2)
C16 C15 H15A 119.8
C14 C15 H15A 119.8
C17 C16 C15 119.6(2)
C17 C16 H16A 120.2
C15 C16 H16A 120.2
C16 C17 C18 120.0(2)
C16 C17 H17A 120.0
C18 C17 H17A 120.0
C17 C18 C13 120.9(2)
C17 C18 H18A 119.6
C13 C18 H18A 119.6
C13 C19 C1 110.52(17)
C13 C19 C7 112.77(18)
C1 C19 C7 113.69(17)
C13 C19 H19A 106.4
C1 C19 H19A 106.4
C7 C19 H19A 106.4
C21 C20 H20A 109.5
C21 C20 H20B 109.5
H20A C20 H20B 109.5
C21 C20 H20C 109.5
H20A C20 H20C 109.5
H20B C20 H20C 109.5
O1 C21 N1 123.7(2)
O1 C21 C20 121.2(2)
N1 C21 C20 115.15(19)
C23 C22 C27 120.8(2)
C23 C22 N2 120.6(2)
C27 C22 N2 118.6(2)
C24 C23 C22 120.2(3)
C24 C23 H23A 119.9
C22 C23 H23A 119.9
C25 C24 C23 118.9(2)
C25 C24 H24A 120.6
C23 C24 H24A 120.6
C24 C25 C26 121.9(3)
C24 C25 Br2 119.6(2)
C26 C25 Br2 118.5(2)
C25 C26 C27 119.7(3)
C25 C26 H26A 120.1
C27 C26 H26A 120.1
C26 C27 C22 118.3(2)
C26 C27 C40 122.4(2)
C22 C27 C40 119.3(2)
C29 C28 C33 118.2(2)
C29 C28 C40 119.3(2)
C33 C28 C40 122.4(2)
C28 C29 C30 120.6(3)
C28 C29 H29A 119.7
C30 C29 H29A 119.7
C31 C30 C29 120.4(3)
C31 C30 H30A 119.8
C29 C30 H30A 119.8
C30 C31 C32 119.8(3)
C30 C31 H31A 120.1
C32 C31 H31A 120.1
C31 C32 C33 120.1(3)
C31 C32 H32A 120.0
C33 C32 H32A 120.0
C32 C33 C28 120.9(3)
C32 C33 H33A 119.6
C28 C33 H33A 119.6
C39 C34 C35 118.0(2)
C39 C34 C40 122.5(2)
C35 C34 C40 119.5(2)
C36 C35 C34 121.0(3)
C36 C35 H35A 119.5
C34 C35 H35A 119.5
C37 C36 C35 120.3(3)
C37 C36 H36A 119.9
C35 C36 H36A 119.9
C36 C37 C38 119.7(3)
C36 C37 H37A 120.1
C38 C37 H37A 120.1
C37 C38 C39 120.1(3)
C37 C38 H38A 119.9
C39 C38 H38A 119.9
C34 C39 C38 120.8(2)
C34 C39 H39A 119.6
C38 C39 H39A 119.6
C28 C40 C34 113.69(19)
C28 C40 C27 112.3(2)
C34 C40 C27 110.85(19)
C28 C40 H40A 106.5
C34 C40 H40A 106.5
C27 C40 H40A 106.5
C42 C41 H41A 109.5
C42 C41 H41B 109.5
H41A C41 H41B 109.5
C42 C41 H41C 109.5
H41A C41 H41C 109.5
H41B C41 H41C 109.5
O2 C42 N2 123.0(2)
O2 C42 C41 121.6(2)
N2 C42 C41 115.4(2)
C44 C43 C48 120.9(2)
C44 C43 N3 119.1(2)
C48 C43 N3 120.1(2)
C45 C44 C43 120.9(2)
C45 C44 H44A 119.6
C43 C44 H44A 119.6
C46 C45 C44 118.1(2)
C46 C45 H45A 121.0
C44 C45 H45A 121.0
C45 C46 C47 122.1(2)
C45 C46 Br3 118.77(18)
C47 C46 Br3 119.2(2)
C46 C47 C48 120.0(2)
C46 C47 H47A 120.0
C48 C47 H47A 120.0
C47 C48 C43 118.1(2)
C47 C48 C61 121.7(2)
C43 C48 C61 120.2(2)
C50 C49 C54 117.8(2)
C50 C49 C61 123.5(2)
C54 C49 C61 118.7(2)
C49 C50 C51 120.8(2)
C49 C50 H50A 119.6
C51 C50 H50A 119.6
C52 C51 C50 120.4(2)
C52 C51 H51A 119.8
C50 C51 H51A 119.8
C51 C52 C53 119.6(3)
C51 C52 H52A 120.2
C53 C52 H52A 120.2
C52 C53 C54 120.3(3)
C52 C53 H53A 119.8
C54 C53 H53A 119.8
C53 C54 C49 121.0(3)
C53 C54 H54A 119.5
C49 C54 H54A 119.5
C60 C55 C56 118.1(2)
C60 C55 C61 123.5(2)
C56 C55 C61 118.4(2)
C57 C56 C55 121.3(2)
C57 C56 H56A 119.3
C55 C56 H56A 119.3
C58 C57 C56 120.1(2)
C58 C57 H57A 119.9
C56 C57 H57A 119.9
C59 C58 C57 119.1(2)
C59 C58 H58A 120.5
C57 C58 H58A 120.5
C58 C59 C60 120.8(2)
C58 C59 H59A 119.6
C60 C59 H59A 119.6
C55 C60 C59 120.5(2)
C55 C60 H60A 119.7
C59 C60 H60A 119.7
C49 C61 C48 113.14(18)
C49 C61 C55 112.35(18)
C48 C61 C55 112.46(18)
C49 C61 H61A 106.1
C48 C61 H61A 106.1
C55 C61 H61A 106.1
C63 C62 H62A 109.5
C63 C62 H62B 109.5
H62A C62 H62B 109.5
C63 C62 H62C 109.5
H62A C62 H62C 109.5
H62B C62 H62C 109.5
O3 C63 N3 122.4(2)
O3 C63 C62 122.3(2)
N3 C63 C62 115.3(2)

loop_
_geom_bond_atom_site_label_1
_geom_bond_atom_site_label_2
_geom_bond_distance
Br1 C5 1.899(2)
Br2 C25 1.903(3)
Br3 C46 1.898(2)
N1 C21 1.349(3)
N1 C2 1.421(3)
N1 H1A 0.8800
N2 C42 1.344(3)
N2 C22 1.416(3)
N2 H2A 0.8800
N3 C63 1.337(3)
N3 C43 1.428(3)
N3 H3B 0.8800
O1 C21 1.231(3)
O2 C42 1.229(3)
O3 C63 1.231(3)
C1 C6 1.393(3)
C1 C2 1.407(3)
C1 C19 1.529(3)
C2 C3 1.398(3)
C3 C4 1.385(3)
C3 H3A 0.9500
C4 C5 1.376(3)
C4 H4A 0.9500
C5 C6 1.383(3)
C6 H6A 0.9500
C7 C12 1.390(3)
C7 C8 1.392(3)
C7 C19 1.535(3)
C8 C9 1.388(3)
C8 H8A 0.9500
C9 C10 1.385(4)
C9 H9A 0.9500
C10 C11 1.378(4)
C10 H10A 0.9500
C11 C12 1.392(3)
C11 H11A 0.9500
C12 H12A 0.9500
C13 C14 1.384(3)
C13 C18 1.391(3)
C13 C19 1.518(3)
C14 C15 1.384(3)
C14 H14A 0.9500
C15 C16 1.381(4)
C15 H15A 0.9500
C16 C17 1.380(3)
C16 H16A 0.9500
C17 C18 1.381(3)
C17 H17A 0.9500
C18 H18A 0.9500
C19 H19A 1.0000
C20 C21 1.503(3)
C20 H20A 0.9800
C20 H20B 0.9800
C20 H20C 0.9800
C22 C23 1.387(3)
C22 C27 1.403(3)
C23 C24 1.385(4)
C23 H23A 0.9500
C24 C25 1.372(4)
C24 H24A 0.9500
C25 C26 1.387(4)
C26 C27 1.390(3)
C26 H26A 0.9500
C27 C40 1.532(3)
C28 C29 1.386(4)
C28 C33 1.393(4)
C28 C40 1.519(3)
C29 C30 1.395(4)
C29 H29A 0.9500
C30 C31 1.372(5)
C30 H30A 0.9500
C31 C32 1.378(4)
C31 H31A 0.9500
C32 C33 1.389(4)
C32 H32A 0.9500
C33 H33A 0.9500
C34 C39 1.388(3)
C34 C35 1.395(3)
C34 C40 1.526(3)
C35 C36 1.382(4)
C35 H35A 0.9500
C36 C37 1.375(4)
C36 H36A 0.9500
C37 C38 1.380(4)
C37 H37A 0.9500
C38 C39 1.390(4)
C38 H38A 0.9500
C39 H39A 0.9500
C40 H40A 1.0000
C41 C42 1.499(4)
C41 H41A 0.9800
C41 H41B 0.9800
C41 H41C 0.9800
C43 C44 1.385(3)
C43 C48 1.398(3)
C44 C45 1.381(3)
C44 H44A 0.9500
C45 C46 1.380(4)
C45 H45A 0.9500
C46 C47 1.383(3)
C47 C48 1.389(3)
C47 H47A 0.9500
C48 C61 1.529(3)
C49 C50 1.386(3)
C49 C54 1.394(3)
C49 C61 1.524(3)
C50 C51 1.394(3)
C50 H50A 0.9500
C51 C52 1.366(4)
C51 H51A 0.9500
C52 C53 1.380(4)
C52 H52A 0.9500
C53 C54 1.381(4)
C53 H53A 0.9500
C54 H54A 0.9500
C55 C60 1.382(3)
C55 C56 1.386(3)
C55 C61 1.532(3)
C56 C57 1.383(4)
C56 H56A 0.9500
C57 C58 1.380(4)
C57 H57A 0.9500
C58 C59 1.374(3)
C58 H58A 0.9500
C59 C60 1.390(3)
C59 H59A 0.9500
C60 H60A 0.9500
C61 H61A 1.0000
C62 C63 1.500(3)
C62 H62A 0.9800
C62 H62B 0.9800
C62 H62C 0.9800

loop_
_geom_torsion_atom_site_label_1
_geom_torsion_atom_site_label_2
_geom_torsion_atom_site_label_3
_geom_torsion_atom_site_label_4
_geom_torsion
C6 C1 C2 C3 1.2(3)
C19 C1 C2 C3 178.3(2)
C6 C1 C2 N1 -179.8(2)
C19 C1 C2 N1 -2.7(3)
C21 N1 C2 C3 -40.8(3)
C21 N1 C2 C1 140.2(2)
C1 C2 C3 C4 -2.1(3)
N1 C2 C3 C4 178.9(2)
C2 C3 C4 C5 1.0(3)
C3 C4 C5 C6 1.0(4)
C3 C4 C5 Br1 -178.44(17)
C4 C5 C6 C1 -1.9(4)
Br1 C5 C6 C1 177.55(17)
C2 C1 C6 C5 0.7(3)
C19 C1 C6 C5 -176.3(2)
C12 C7 C8 C9 0.8(3)
C19 C7 C8 C9 -174.9(2)
C7 C8 C9 C10 -0.5(4)
C8 C9 C10 C11 0.0(4)
C9 C10 C11 C12 0.3(4)
C8 C7 C12 C11 -0.4(3)
C19 C7 C12 C11 175.1(2)
C10 C11 C12 C7 -0.1(3)
C18 C13 C14 C15 -1.0(3)
C19 C13 C14 C15 175.2(2)
C13 C14 C15 C16 -0.6(4)
C14 C15 C16 C17 1.3(4)
C15 C16 C17 C18 -0.4(4)
C16 C17 C18 C13 -1.2(3)
C14 C13 C18 C17 1.9(3)
C19 C13 C18 C17 -174.2(2)
C14 C13 C19 C1 132.5(2)
C18 C13 C19 C1 -51.4(3)
C14 C13 C19 C7 -99.0(2)
C18 C13 C19 C7 77.1(2)
C6 C1 C19 C13 101.2(2)
C2 C1 C19 C13 -75.7(2)
C6 C1 C19 C7 -26.7(3)
C2 C1 C19 C7 156.3(2)
C12 C7 C19 C13 -2.3(3)
C8 C7 C19 C13 173.27(19)
C12 C7 C19 C1 124.6(2)
C8 C7 C19 C1 -59.9(3)
C2 N1 C21 O1 3.5(4)
C2 N1 C21 C20 -175.7(2)
C42 N2 C22 C23 -55.4(3)
C42 N2 C22 C27 126.3(2)
C27 C22 C23 C24 3.5(4)
N2 C22 C23 C24 -174.7(2)
C22 C23 C24 C25 0.7(4)
C23 C24 C25 C26 -3.4(4)
C23 C24 C25 Br2 175.11(19)
C24 C25 C26 C27 1.9(4)
Br2 C25 C26 C27 -176.65(18)
C25 C26 C27 C22 2.3(3)
C25 C26 C27 C40 -176.7(2)
C23 C22 C27 C26 -5.0(3)
N2 C22 C27 C26 173.3(2)
C23 C22 C27 C40 174.1(2)
N2 C22 C27 C40 -7.6(3)
C33 C28 C29 C30 -1.4(4)
C40 C28 C29 C30 175.7(2)
C28 C29 C30 C31 0.5(4)
C29 C30 C31 C32 0.6(5)
C30 C31 C32 C33 -0.7(5)
C31 C32 C33 C28 -0.3(4)
C29 C28 C33 C32 1.3(4)
C40 C28 C33 C32 -175.7(2)
C39 C34 C35 C36 0.4(4)
C40 C34 C35 C36 -178.0(2)
C34 C35 C36 C37 -0.3(4)
C35 C36 C37 C38 -0.1(4)
C36 C37 C38 C39 0.3(4)
C35 C34 C39 C38 -0.1(3)
C40 C34 C39 C38 178.2(2)
C37 C38 C39 C34 -0.2(4)
C29 C28 C40 C34 140.4(2)
C33 C28 C40 C34 -42.6(3)
C29 C28 C40 C27 -92.8(3)
C33 C28 C40 C27 84.2(3)
C39 C34 C40 C28 88.6(3)
C35 C34 C40 C28 -93.1(3)
C39 C34 C40 C27 -38.9(3)
C35 C34 C40 C27 139.4(2)
C26 C27 C40 C28 -8.1(3)
C22 C27 C40 C28 172.9(2)
C26 C27 C40 C34 120.3(2)
C22 C27 C40 C34 -58.7(3)
C22 N2 C42 O2 2.6(4)
C22 N2 C42 C41 -177.3(2)
C63 N3 C43 C44 -63.1(3)
C63 N3 C43 C48 117.8(2)
C48 C43 C44 C45 -1.0(3)
N3 C43 C44 C45 179.9(2)
C43 C44 C45 C46 -0.3(3)
C44 C45 C46 C47 1.1(4)
C44 C45 C46 Br3 -179.33(17)
C45 C46 C47 C48 -0.5(4)
Br3 C46 C47 C48 179.94(17)
C46 C47 C48 C43 -0.9(3)
C46 C47 C48 C61 179.9(2)
C44 C43 C48 C47 1.6(3)
N3 C43 C48 C47 -179.3(2)
C44 C43 C48 C61 -179.2(2)
N3 C43 C48 C61 -0.1(3)
C54 C49 C50 C51 -0.5(4)
C61 C49 C50 C51 -178.3(2)
C49 C50 C51 C52 0.7(4)
C50 C51 C52 C53 0.1(4)
C51 C52 C53 C54 -1.1(5)
C52 C53 C54 C49 1.3(5)
C50 C49 C54 C53 -0.5(4)
C61 C49 C54 C53 177.4(3)
C60 C55 C56 C57 0.3(4)
C61 C55 C56 C57 -179.0(2)
C55 C56 C57 C58 0.7(5)
C56 C57 C58 C59 -0.7(4)
C57 C58 C59 C60 -0.3(4)
C56 C55 C60 C59 -1.2(4)
C61 C55 C60 C59 178.0(2)
C58 C59 C60 C55 1.2(4)
C50 C49 C61 C48 -24.7(3)
C54 C49 C61 C48 157.5(2)
C50 C49 C61 C55 104.0(2)
C54 C49 C61 C55 -73.8(3)
C47 C48 C61 C49 98.0(2)
C43 C48 C61 C49 -81.1(3)
C47 C48 C61 C55 -30.6(3)
C43 C48 C61 C55 150.3(2)
C60 C55 C61 C49 -25.0(3)
C56 C55 C61 C49 154.2(2)
C60 C55 C61 C48 104.0(3)
C56 C55 C61 C48 -76.7(3)
C43 N3 C63 O3 0.5(3)
C43 N3 C63 C62 -179.4(2)
